data_4330987
loop_
_publ_author_name
'Tetsuro Kusamoto'
'Kenji Takada'
'Ryota Sakamoto'
'Shoko Kume'
'Hiroshi Nishihara'

_publ_contact_author_address '7-3-1, Hongo, Bunkyo-ku, Tokyo, 113-0033, Japan'
_publ_contact_author_email nisihara@chem.s.u-tokyo.ac.jp
_publ_contact_author_fax 81-3-5841-4348
_publ_contact_author_name 'Hiroshi Nishihara'
_publ_contact_author_phone 81-3-5841-4348
_publ_section_title
;
 Ferrocene-Dithiolene Hybrids: Control of Strong Donor-Acceptor Electronic
 Communication to Reverse the Charge Transfer Direction
;
_journal_name_full 'Inorganic Chemistry'
_journal_page_first 12102
_journal_page_last 12113
_journal_paper_doi 10.1021/ic300581a
_journal_volume 51
_journal_year 2012
_chemical_formula_sum 'C32 H32 Fe N2 Pt S6'
_chemical_formula_weight 887.9
_space_group_IT_number 14
_symmetry_cell_setting monoclinic
_symmetry_space_group_name_Hall '-P 2yab'
_symmetry_space_group_name_H-M 'P 1 21/a 1'
_atom_sites_solution_hydrogens geom
_atom_sites_solution_primary direct
_atom_sites_solution_secondary difmap
_audit_creation_date 2009-10-02T10:14:36-00:00
_audit_creation_method 'WinGX routine CIF_UPDATE'
_cell_angle_alpha 90
_cell_angle_beta 101.890(3)
_cell_angle_gamma 90
_cell_formula_units_Z 4
_cell_length_a 14.482(3)
_cell_length_b 11.329(2)
_cell_length_c 20.162(4)
_cell_measurement_reflns_used 7482
_cell_measurement_temperature 113(2)
_cell_measurement_theta_max 27.4797
_cell_measurement_theta_min 3.0974
_cell_volume 3236.9(11)
_computing_structure_refinement 'SHELXL-97 (Sheldrick, 1997)'
_diffrn_ambient_temperature 113(2)
_diffrn_detector_area_resol_mean 28.5714
_diffrn_measured_fraction_theta_full 0.982
_diffrn_measured_fraction_theta_max 0.982
_diffrn_measurement_device_type 'Rigaku Saturn'
_diffrn_measurement_method dtprofit.ref
_diffrn_radiation_monochromator graphite
_diffrn_radiation_type MoK\a
_diffrn_radiation_wavelength 0.71073
_diffrn_reflns_av_R_equivalents 0.0750
_diffrn_reflns_av_sigmaI/netI 0.1613
_diffrn_reflns_limit_h_max 18
_diffrn_reflns_limit_h_min -18
_diffrn_reflns_limit_k_max 14
_diffrn_reflns_limit_k_min -14
_diffrn_reflns_limit_l_max 25
_diffrn_reflns_limit_l_min -21
_diffrn_reflns_number 25286
_diffrn_reflns_theta_full 27.49
_diffrn_reflns_theta_max 27.49
_diffrn_reflns_theta_min 3.1
_exptl_absorpt_coefficient_mu 5.179
_exptl_absorpt_correction_T_max 1.0000
_exptl_absorpt_correction_T_min 0.8162
_exptl_absorpt_correction_type multi-scan
_exptl_absorpt_process_details 'Jacobson, R. (1998) Private communication'
_exptl_crystal_colour Blue
_exptl_crystal_density_diffrn 1.822
_exptl_crystal_description Block
_exptl_crystal_F_000 1752
_exptl_crystal_size_max 0.2
_exptl_crystal_size_mid 0.1
_exptl_crystal_size_min 0.1
_refine_diff_density_max 1.378
_refine_diff_density_min -1.609
_refine_diff_density_rms 0.206
_refine_ls_extinction_method none
_refine_ls_goodness_of_fit_ref 1.123
_refine_ls_hydrogen_treatment constr
_refine_ls_matrix_type full
_refine_ls_number_parameters 385
_refine_ls_number_reflns 7292
_refine_ls_number_restraints 0
_refine_ls_restrained_S_all 1.123
_refine_ls_R_factor_all 0.0789
_refine_ls_R_factor_gt 0.0647
_refine_ls_shift/su_max 0
_refine_ls_shift/su_mean 0
_refine_ls_structure_factor_coef Fsqd
_refine_ls_weighting_details 'calc w=1/[\s^2^(Fo^2^)+(0.0112P)^2^+24.3492P] where P=(Fo^2^+2Fc^2^)/3'
_refine_ls_weighting_scheme calc
_refine_ls_wR_factor_gt 0.1004
_refine_ls_wR_factor_ref 0.107
_reflns_number_gt 6206
_reflns_number_total 7292
_reflns_threshold_expression >2sigma(I)
_cod_data_source_file ic300581a_si_002_3.cif
_cod_data_source_block Pt(tBu2bpy)(FcS4dt)
_cod_database_code 4330987

loop_
_symmetry_equiv_pos_as_xyz
'x, y, z'
'-x+1/2, y+1/2, -z'
'-x, -y, -z'
'x-1/2, -y-1/2, z'

loop_
_atom_site_label
_atom_site_type_symbol
_atom_site_fract_x
_atom_site_fract_y
_atom_site_fract_z
_atom_site_U_iso_or_equiv
_atom_site_adp_type
_atom_site_occupancy
_atom_site_symmetry_multiplicity
_atom_site_calc_flag
_atom_site_refinement_flags
Pt1 Pt 0.35274(2) 0.52239(3) 0.977409(15) 0.01947(9) Uani 1 1 d .
Fe1 Fe 0.16710(8) 0.23424(10) 0.53702(6) 0.0211(3) Uani 1 1 d .
S3 S 0.24955(15) 0.53617(18) 0.73370(10) 0.0252(4) Uani 1 1 d .
S1 S 0.34536(14) 0.60829(18) 0.87528(10) 0.0230(4) Uani 1 1 d .
S6 S 0.01536(15) 0.3121(2) 0.63336(11) 0.0286(5) Uani 1 1 d .
S4 S 0.14606(15) 0.3429(2) 0.78332(11) 0.0285(5) Uani 1 1 d .
S2 S 0.24354(15) 0.38614(19) 0.93040(10) 0.0274(5) Uani 1 1 d .
S5 S 0.12841(16) 0.51156(19) 0.58451(11) 0.0301(5) Uani 1 1 d .
N2 N 0.3776(4) 0.4536(5) 1.0734(3) 0.0202(14) Uani 1 1 d .
N1 N 0.4428(4) 0.6469(5) 1.0284(3) 0.0195(14) Uani 1 1 d .
C16 C 0.5287(6) 0.8270(7) 1.0404(4) 0.0263(19) Uani 1 1 d .
H16 H 0.5509 0.8929 1.0189 0.032 Uiso 1 1 calc R
C25 C 0.6084(6) 0.9143(7) 1.1531(4) 0.0238(18) Uani 1 1 d .
C17 C 0.5516(6) 0.8175(7) 1.1114(4) 0.0250(18) Uani 1 1 d .
C21 C 0.4537(5) 0.4863(7) 1.1889(4) 0.0208(16) Uani 1 1 d .
H21 H 0.4907 0.5368 1.2216 0.025 Uiso 1 1 calc R
C29 C 0.4431(6) 0.3389(7) 1.2831(4) 0.0249(18) Uani 1 1 d .
C18 C 0.5198(5) 0.7144(7) 1.1375(4) 0.0218(17) Uani 1 1 d .
H18 H 0.5355 0.7009 1.185 0.026 Uiso 1 1 calc R
C30 C 0.5097(6) 0.4228(8) 1.3301(4) 0.032(2) Uani 1 1 d .
H301 H 0.5676 0.4337 1.3128 0.047 Uiso 1 1 calc R
H302 H 0.5254 0.389 1.3758 0.047 Uiso 1 1 calc R
H303 H 0.4786 0.4993 1.3317 0.047 Uiso 1 1 calc R
C4 C 0.2887(6) 0.2797(8) 0.5073(4) 0.033(2) Uani 1 1 d .
H4 H 0.3421 0.2305 0.5084 0.04 Uiso 1 1 calc R
C28 C 0.6297(7) 0.8834(8) 1.2294(4) 0.035(2) Uani 1 1 d .
H281 H 0.5703 0.8693 1.2443 0.052 Uiso 1 1 calc R
H282 H 0.6634 0.9492 1.2553 0.052 Uiso 1 1 calc R
H283 H 0.6688 0.8122 1.2371 0.052 Uiso 1 1 calc R
C12 C 0.1594(6) 0.4312(7) 0.7141(4) 0.0252(18) Uani 1 1 d .
C20 C 0.4315(5) 0.5215(7) 1.1212(4) 0.0190(16) Uani 1 1 d .
C22 C 0.4229(6) 0.3792(7) 1.2096(4) 0.0225(17) Uani 1 1 d .
C19 C 0.4660(5) 0.6311(6) 1.0962(4) 0.0176(16) Uani 1 1 d .
C13 C 0.2714(5) 0.5134(7) 0.8215(4) 0.0212(17) Uani 1 1 d .
C27 C 0.5468(7) 1.0264(8) 1.1429(4) 0.035(2) Uani 1 1 d .
H271 H 0.5358 1.0506 1.0952 0.052 Uiso 1 1 calc R
H272 H 0.5792 1.09 1.1715 0.052 Uiso 1 1 calc R
H273 H 0.4862 1.01 1.1554 0.052 Uiso 1 1 calc R
C32 C 0.4867(7) 0.2148(8) 1.2888(4) 0.034(2) Uani 1 1 d .
H321 H 0.447 0.1618 1.2566 0.051 Uiso 1 1 calc R
H322 H 0.4911 0.1849 1.335 0.051 Uiso 1 1 calc R
H323 H 0.55 0.2185 1.2786 0.051 Uiso 1 1 calc R
C24 C 0.3478(6) 0.3482(7) 1.0925(4) 0.0234(18) Uani 1 1 d .
H24 H 0.3104 0.2996 1.059 0.028 Uiso 1 1 calc R
C7 C 0.1620(6) 0.1501(7) 0.6256(4) 0.0234(18) Uani 1 1 d .
H7 H 0.199 0.1672 0.6691 0.028 Uiso 1 1 calc R
C11 C 0.1049(6) 0.4193(7) 0.6510(4) 0.0271(19) Uani 1 1 d .
C14 C 0.2269(6) 0.4235(7) 0.8449(4) 0.0243(18) Uani 1 1 d .
C9 C 0.1109(6) 0.0699(7) 0.5200(4) 0.030(2) Uani 1 1 d .
H9 H 0.1083 0.0236 0.4804 0.036 Uiso 1 1 calc R
C8 C 0.1852(7) 0.0692(7) 0.5778(5) 0.033(2) Uani 1 1 d .
H8 H 0.2409 0.0227 0.5836 0.04 Uiso 1 1 calc R
C2 C 0.1457(6) 0.3718(7) 0.4707(4) 0.0280(19) Uani 1 1 d .
H2 H 0.0873 0.3954 0.443 0.034 Uiso 1 1 calc R
C31 C 0.3491(6) 0.3361(8) 1.3063(4) 0.034(2) Uani 1 1 d .
H311 H 0.3228 0.416 1.3044 0.05 Uiso 1 1 calc R
H312 H 0.3594 0.3066 1.3529 0.05 Uiso 1 1 calc R
H313 H 0.305 0.2839 1.2765 0.05 Uiso 1 1 calc R
C6 C 0.0735(6) 0.2005(7) 0.5962(4) 0.0244(18) Uani 1 1 d .
C23 C 0.3690(6) 0.3082(7) 1.1582(4) 0.0254(18) Uani 1 1 d .
H23 H 0.3475 0.2328 1.1691 0.031 Uiso 1 1 calc R
C10 C 0.0413(6) 0.1501(7) 0.5307(4) 0.0254(18) Uani 1 1 d .
H10 H -0.0163 0.1675 0.5 0.031 Uiso 1 1 calc R
C5 C 0.2738(6) 0.3535(8) 0.5600(5) 0.032(2) Uani 1 1 d .
H5 H 0.3159 0.3633 0.6025 0.039 Uiso 1 1 calc R
C15 C 0.4746(6) 0.7421(7) 1.0013(4) 0.0236(18) Uani 1 1 d .
H15 H 0.4594 0.7518 0.9535 0.028 Uiso 1 1 calc R
C3 C 0.2111(7) 0.2907(8) 0.4525(5) 0.037(2) Uani 1 1 d .
H3 H 0.2037 0.2506 0.4104 0.044 Uiso 1 1 calc R
C1 C 0.1841(6) 0.4120(7) 0.5390(4) 0.0254(18) Uani 1 1 d .
C26 C 0.7003(7) 0.9348(9) 1.1299(5) 0.049(3) Uani 1 1 d .
H261 H 0.7362 0.8609 1.1334 0.073 Uiso 1 1 calc R
H262 H 0.7374 0.9949 1.1586 0.073 Uiso 1 1 calc R
H263 H 0.6867 0.9617 1.0827 0.073 Uiso 1 1 calc R

loop_
_atom_site_aniso_label
_atom_site_aniso_U_11
_atom_site_aniso_U_22
_atom_site_aniso_U_33
_atom_site_aniso_U_23
_atom_site_aniso_U_13
_atom_site_aniso_U_12
Pt1 0.01898(15) 0.02057(15) 0.01888(17) -0.00152(13) 0.00391(11) -0.00005(13)
Fe1 0.0185(6) 0.0200(6) 0.0249(6) -0.0018(5) 0.0049(5) -0.0025(4)
S3 0.0306(11) 0.0238(10) 0.0198(11) -0.0016(9) 0.0019(8) -0.0034(9)
S1 0.0248(10) 0.0235(10) 0.0205(11) 0.0004(8) 0.0041(8) -0.0018(8)
S6 0.0223(10) 0.0363(12) 0.0272(12) -0.0097(10) 0.0049(9) -0.0025(9)
S4 0.0270(11) 0.0350(12) 0.0238(11) -0.0037(10) 0.0058(9) -0.0094(9)
S2 0.0318(12) 0.0313(12) 0.0188(11) -0.0038(9) 0.0048(9) -0.0125(9)
S5 0.0419(13) 0.0222(11) 0.0237(11) -0.0015(9) 0.0007(9) 0.0036(9)
N2 0.023(3) 0.015(3) 0.024(4) -0.002(3) 0.008(3) 0.000(3)
N1 0.021(3) 0.016(3) 0.022(4) 0.002(3) 0.005(3) 0.006(3)
C16 0.035(5) 0.019(4) 0.028(5) 0.007(4) 0.012(4) -0.002(4)
C25 0.030(5) 0.022(4) 0.021(4) 0.001(3) 0.006(3) -0.007(3)
C17 0.026(4) 0.028(4) 0.022(4) 0.002(4) 0.008(3) 0.002(4)
C21 0.022(4) 0.020(4) 0.020(4) 0.001(3) 0.003(3) -0.005(3)
C29 0.032(5) 0.020(4) 0.024(5) 0.003(4) 0.009(4) 0.004(3)
C18 0.016(4) 0.031(5) 0.019(4) 0.003(4) 0.004(3) -0.001(3)
C30 0.038(5) 0.040(5) 0.018(5) 0.001(4) 0.009(4) -0.004(4)
C4 0.025(5) 0.037(5) 0.041(6) -0.009(4) 0.013(4) -0.006(4)
C28 0.043(6) 0.033(5) 0.024(5) -0.002(4) -0.002(4) -0.017(4)
C12 0.022(4) 0.033(5) 0.021(4) -0.005(4) 0.007(3) 0.004(4)
C20 0.016(4) 0.022(4) 0.021(4) 0.001(3) 0.006(3) 0.000(3)
C22 0.024(4) 0.018(4) 0.026(5) 0.001(3) 0.006(3) 0.002(3)
C19 0.014(4) 0.020(4) 0.022(4) 0.001(3) 0.009(3) 0.002(3)
C13 0.021(4) 0.026(4) 0.018(4) 0.000(3) 0.008(3) 0.007(3)
C27 0.050(6) 0.024(4) 0.025(5) 0.000(4) -0.004(4) -0.003(4)
C32 0.042(6) 0.033(5) 0.026(5) 0.000(4) 0.003(4) 0.010(4)
C24 0.023(4) 0.024(4) 0.023(4) -0.006(4) 0.004(3) -0.001(3)
C7 0.022(4) 0.023(4) 0.026(5) 0.003(4) 0.006(3) 0.000(3)
C11 0.035(5) 0.026(4) 0.023(5) -0.005(4) 0.011(4) 0.007(4)
C14 0.023(4) 0.026(4) 0.022(4) -0.005(4) 0.000(3) -0.006(3)
C9 0.029(5) 0.026(4) 0.034(5) -0.008(4) 0.004(4) -0.005(4)
C8 0.039(5) 0.018(4) 0.043(6) 0.005(4) 0.010(4) 0.003(4)
C2 0.039(5) 0.024(4) 0.020(4) 0.001(4) 0.003(4) -0.006(4)
C31 0.042(6) 0.029(5) 0.033(5) -0.010(4) 0.015(4) -0.008(4)
C6 0.023(4) 0.029(4) 0.024(4) 0.000(4) 0.011(3) -0.007(3)
C23 0.028(4) 0.015(4) 0.035(5) 0.004(4) 0.011(4) -0.003(3)
C10 0.023(4) 0.028(4) 0.023(5) -0.005(4) 0.002(3) -0.005(3)
C5 0.028(5) 0.029(5) 0.040(5) -0.003(4) 0.005(4) -0.013(4)
C15 0.030(5) 0.024(4) 0.019(4) 0.001(3) 0.009(3) -0.011(4)
C3 0.051(6) 0.034(5) 0.032(5) -0.013(4) 0.024(5) -0.015(5)
C1 0.029(4) 0.025(4) 0.023(5) 0.003(4) 0.006(4) -0.005(3)
C26 0.048(6) 0.049(6) 0.055(7) -0.014(5) 0.023(5) -0.027(5)

loop_
_atom_type_symbol
_atom_type_description
_atom_type_scat_dispersion_real
_atom_type_scat_dispersion_imag
_atom_type_scat_source
C C 0.0033 0.0016 'International Tables Vol C Tables 4.2.6.8 and 6.1.1.4'
H H 0 0 'International Tables Vol C Tables 4.2.6.8 and 6.1.1.4'
N N 0.0061 0.0033 'International Tables Vol C Tables 4.2.6.8 and 6.1.1.4'
S S 0.1246 0.1234 'International Tables Vol C Tables 4.2.6.8 and 6.1.1.4'
Fe Fe 0.3463 0.8444 'International Tables Vol C Tables 4.2.6.8 and 6.1.1.4'
Pt Pt -1.7033 8.3905 'International Tables Vol C Tables 4.2.6.8 and 6.1.1.4'

loop_
_geom_angle_atom_site_label_1
_geom_angle_atom_site_label_2
_geom_angle_atom_site_label_3
_geom_angle
N2 Pt1 N1 79.5(2)
N2 Pt1 S1 172.22(19)
N1 Pt1 S1 93.83(18)
N2 Pt1 S2 96.17(18)
N1 Pt1 S2 173.49(18)
S1 Pt1 S2 90.82(8)
C6 Fe1 C1 105.7(3)
C6 Fe1 C9 68.4(3)
C1 Fe1 C9 162.9(3)
C6 Fe1 C5 124.2(3)
C1 Fe1 C5 41.6(3)
C9 Fe1 C5 155.0(4)
C6 Fe1 C2 120.2(4)
C1 Fe1 C2 41.8(3)
C9 Fe1 C2 126.1(3)
C5 Fe1 C2 69.3(4)
C6 Fe1 C10 41.2(3)
C1 Fe1 C10 124.7(3)
C9 Fe1 C10 40.4(3)
C5 Fe1 C10 162.4(3)
C2 Fe1 C10 107.7(3)
C6 Fe1 C8 68.5(4)
C1 Fe1 C8 153.9(4)
C9 Fe1 C8 40.7(3)
C5 Fe1 C8 119.3(4)
C2 Fe1 C8 163.2(3)
C10 Fe1 C8 68.6(4)
C6 Fe1 C7 40.9(3)
C1 Fe1 C7 118.3(3)
C9 Fe1 C7 68.5(3)
C5 Fe1 C7 105.9(3)
C2 Fe1 C7 154.9(3)
C10 Fe1 C7 69.1(3)
C8 Fe1 C7 40.7(3)
C6 Fe1 C4 161.3(3)
C1 Fe1 C4 69.3(3)
C9 Fe1 C4 121.5(4)
C5 Fe1 C4 40.3(3)
C2 Fe1 C4 68.8(4)
C10 Fe1 C4 156.2(3)
C8 Fe1 C4 107.6(4)
C7 Fe1 C4 124.4(3)
C6 Fe1 C3 156.3(4)
C1 Fe1 C3 69.4(3)
C9 Fe1 C3 109.3(4)
C5 Fe1 C3 68.2(4)
C2 Fe1 C3 40.8(3)
C10 Fe1 C3 121.5(4)
C8 Fe1 C3 126.0(4)
C7 Fe1 C3 162.1(4)
C4 Fe1 C3 40.4(3)
C12 S3 C13 95.7(4)
C13 S1 Pt1 102.2(3)
C11 S6 C6 100.6(4)
C12 S4 C14 95.6(4)
C14 S2 Pt1 101.0(3)
C1 S5 C11 101.3(4)
C20 N2 C24 118.2(7)
C20 N2 Pt1 114.9(5)
C24 N2 Pt1 126.9(5)
C15 N1 C19 119.2(7)
C15 N1 Pt1 126.1(5)
C19 N1 Pt1 114.6(5)
C15 C16 C17 120.9(7)
C15 C16 H16 119.5
C17 C16 H16 119.5
C17 C25 C26 110.5(7)
C17 C25 C27 106.9(7)
C26 C25 C27 110.7(7)
C17 C25 C28 111.2(7)
C26 C25 C28 109.5(8)
C27 C25 C28 108.1(7)
C18 C17 C16 114.9(7)
C18 C17 C25 125.4(7)
C16 C17 C25 119.7(7)
C22 C21 C20 121.4(7)
C22 C21 H21 119.3
C20 C21 H21 119.3
C22 C29 C31 107.5(7)
C22 C29 C30 112.7(7)
C31 C29 C30 108.0(7)
C22 C29 C32 110.0(7)
C31 C29 C32 109.7(7)
C30 C29 C32 108.9(7)
C19 C18 C17 122.0(7)
C19 C18 H18 119
C17 C18 H18 119
C29 C30 H301 109.5
C29 C30 H302 109.5
H301 C30 H302 109.5
C29 C30 H303 109.5
H301 C30 H303 109.5
H302 C30 H303 109.5
C5 C4 C3 108.5(8)
C5 C4 Fe1 69.6(5)
C3 C4 Fe1 69.8(5)
C5 C4 H4 125.7
C3 C4 H4 125.7
Fe1 C4 H4 126.4
C25 C28 H281 109.5
C25 C28 H282 109.5
H281 C28 H282 109.5
C25 C28 H283 109.5
H281 C28 H283 109.5
H282 C28 H283 109.5
C11 C12 S3 122.8(7)
C11 C12 S4 123.3(7)
S3 C12 S4 113.9(4)
N2 C20 C21 121.2(7)
N2 C20 C19 115.3(7)
C21 C20 C19 123.5(7)
C21 C22 C23 116.2(7)
C21 C22 C29 123.2(7)
C23 C22 C29 120.6(7)
N1 C19 C18 120.6(7)
N1 C19 C20 115.4(7)
C18 C19 C20 124.0(7)
C14 C13 S1 122.1(6)
C14 C13 S3 117.8(6)
S1 C13 S3 120.1(5)
C25 C27 H271 109.5
C25 C27 H272 109.5
H271 C27 H272 109.5
C25 C27 H273 109.5
H271 C27 H273 109.5
H272 C27 H273 109.5
C29 C32 H321 109.5
C29 C32 H322 109.5
H321 C32 H322 109.5
C29 C32 H323 109.5
H321 C32 H323 109.5
H322 C32 H323 109.5
N2 C24 C23 123.0(7)
N2 C24 H24 118.5
C23 C24 H24 118.5
C6 C7 C8 107.3(7)
C6 C7 Fe1 68.8(4)
C8 C7 Fe1 69.6(5)
C6 C7 H7 126.3
C8 C7 H7 126.3
Fe1 C7 H7 126.8
C12 C11 S6 121.3(7)
C12 C11 S5 118.7(7)
S6 C11 S5 119.9(5)
C13 C14 S2 123.6(6)
C13 C14 S4 116.2(6)
S2 C14 S4 120.2(5)
C10 C9 C8 109.0(8)
C10 C9 Fe1 69.9(5)
C8 C9 Fe1 69.9(5)
C10 C9 H9 125.5
C8 C9 H9 125.5
Fe1 C9 H9 126.3
C9 C8 C7 108.0(8)
C9 C8 Fe1 69.5(5)
C7 C8 Fe1 69.7(5)
C9 C8 H8 126
C7 C8 H8 126
Fe1 C8 H8 126.4
C3 C2 C1 107.6(8)
C3 C2 Fe1 69.8(5)
C1 C2 Fe1 68.8(5)
C3 C2 H2 126.2
C1 C2 H2 126.2
Fe1 C2 H2 126.7
C29 C31 H311 109.5
C29 C31 H312 109.5
H311 C31 H312 109.5
C29 C31 H313 109.5
H311 C31 H313 109.5
H312 C31 H313 109.5
C7 C6 C10 108.7(7)
C7 C6 S6 125.5(6)
C10 C6 S6 125.8(6)
C7 C6 Fe1 70.3(5)
C10 C6 Fe1 70.1(4)
S6 C6 Fe1 123.5(4)
C24 C23 C22 120.0(7)
C24 C23 H23 120
C22 C23 H23 120
C9 C10 C6 107.0(7)
C9 C10 Fe1 69.6(5)
C6 C10 Fe1 68.7(4)
C9 C10 H10 126.5
C6 C10 H10 126.5
Fe1 C10 H10 126.7
C4 C5 C1 108.8(8)
C4 C5 Fe1 70.1(5)
C1 C5 Fe1 69.1(5)
C4 C5 H5 125.6
C1 C5 H5 125.6
Fe1 C5 H5 126.8
N1 C15 C16 122.2(7)
N1 C15 H15 118.9
C16 C15 H15 118.9
C4 C3 C2 108.8(8)
C4 C3 Fe1 69.7(5)
C2 C3 Fe1 69.4(5)
C4 C3 H3 125.6
C2 C3 H3 125.6
Fe1 C3 H3 126.8
C5 C1 C2 106.3(7)
C5 C1 S5 128.8(6)
C2 C1 S5 124.9(7)
C5 C1 Fe1 69.4(5)
C2 C1 Fe1 69.4(5)
S5 C1 Fe1 125.6(4)
C25 C26 H261 109.5
C25 C26 H262 109.5
H261 C26 H262 109.5
C25 C26 H263 109.5
H261 C26 H263 109.5
H262 C26 H263 109.5

loop_
_geom_bond_atom_site_label_1
_geom_bond_atom_site_label_2
_geom_bond_distance
Pt1 N2 2.049(6)
Pt1 N1 2.049(6)
Pt1 S1 2.260(2)
Pt1 S2 2.273(2)
Fe1 C6 2.019(8)
Fe1 C1 2.029(8)
Fe1 C9 2.033(8)
Fe1 C5 2.033(8)
Fe1 C2 2.036(8)
Fe1 C10 2.037(8)
Fe1 C8 2.038(8)
Fe1 C7 2.039(8)
Fe1 C4 2.039(8)
Fe1 C3 2.041(9)
S3 C12 1.750(9)
S3 C13 1.752(8)
S1 C13 1.732(8)
S6 C11 1.759(9)
S6 C6 1.768(8)
S4 C12 1.761(9)
S4 C14 1.774(8)
S2 C14 1.744(8)
S5 C1 1.752(9)
S5 C11 1.787(9)
N2 C20 1.348(9)
N2 C24 1.353(10)
N1 C15 1.332(9)
N1 C19 1.350(9)
C16 C15 1.381(11)
C16 C17 1.407(11)
C16 H16 0.95
C25 C17 1.516(11)
C25 C26 1.517(12)
C25 C27 1.541(11)
C25 C28 1.546(11)
C17 C18 1.398(11)
C21 C22 1.385(10)
C21 C20 1.396(10)
C21 H21 0.95
C29 C22 1.520(11)
C29 C31 1.528(11)
C29 C30 1.535(11)
C29 C32 1.536(11)
C18 C19 1.386(10)
C18 H18 0.95
C30 H301 0.98
C30 H302 0.98
C30 H303 0.98
C4 C5 1.403(12)
C4 C3 1.410(12)
C4 H4 0.95
C28 H281 0.98
C28 H282 0.98
C28 H283 0.98
C12 C11 1.358(11)
C20 C19 1.466(10)
C22 C23 1.413(11)
C13 C14 1.342(11)
C27 H271 0.98
C27 H272 0.98
C27 H273 0.98
C32 H321 0.98
C32 H322 0.98
C32 H323 0.98
C24 C23 1.373(11)
C24 H24 0.95
C7 C6 1.417(11)
C7 C8 1.418(11)
C7 H7 0.95
C9 C10 1.406(11)
C9 C8 1.414(12)
C9 H9 0.95
C8 H8 0.95
C2 C3 1.420(12)
C2 C1 1.449(11)
C2 H2 0.95
C31 H311 0.98
C31 H312 0.98
C31 H313 0.98
C6 C10 1.427(11)
C23 H23 0.95
C10 H10 0.95
C5 C1 1.441(12)
C5 H5 0.95
C15 H15 0.95
C3 H3 0.95
C26 H261 0.98
C26 H262 0.98
C26 H263 0.98
